data_4073358
loop_
_publ_author_name
'Guo, Ruiyun'
'Portscheller, Janelle L.'
'Day, Victor W.'
'Malinakova, Helena C.'

_publ_section_title
;
 An Allylpalladium(IV) Intermediate in the Synthesis of Highly Substituted
 Benzoxepines and Benzopyrans via Reactions of Stable Pallada(II)cycles
 with Allyl Bromides
;
_journal_issue 15
_journal_name_full Organometallics
_journal_page_first 3874
_journal_paper_doi 10.1021/om7002865
_journal_volume 26
_journal_year 2007
_chemical_formula_sum 'C28 H25 Br N2 O5 Pd'
_chemical_formula_weight 655.81
_chemical_name_systematic
; 
 ? 
;
_space_group_IT_number 14
_symmetry_cell_setting monoclinic
_symmetry_space_group_name_Hall '-P 2ybc'
_symmetry_space_group_name_H-M 'P 1 21/c 1'
_atom_sites_solution_hydrogens geom
_atom_sites_solution_primary direct
_atom_sites_solution_secondary difmap
_audit_creation_method SHELXL-97
_cell_angle_alpha 90.00
_cell_angle_beta 114.146(5)
_cell_angle_gamma 90.00
_cell_formula_units_Z 4
_cell_length_a 16.951(5)
_cell_length_b 12.186(4)
_cell_length_c 14.239(4)
_cell_measurement_reflns_used 863
_cell_measurement_temperature 100(2)
_cell_measurement_theta_max 21.10
_cell_measurement_theta_min 2.29
_cell_volume 2683.9(14)
_computing_cell_refinement 'Bruker SAINT'
_computing_data_collection 'Bruker SMART'
_computing_data_reduction 'Bruker SAINT'
_computing_molecular_graphics 'Bruker SHELXTL'
_computing_publication_material 'Bruker SHELXTL'
_computing_structure_refinement 'Bruker SHELXTL'
_computing_structure_solution 'Bruker SHELXTL'
_diffrn_ambient_temperature 100(2)
_diffrn_measured_fraction_theta_full 0.999
_diffrn_measured_fraction_theta_max 0.999
_diffrn_measurement_device_type 'Bruker SMART APEX CCD area detector'
_diffrn_measurement_method 'phi and omega scans'
_diffrn_radiation_monochromator graphite
_diffrn_radiation_source 'fine-focus sealed tube'
_diffrn_radiation_type MoK\a
_diffrn_radiation_wavelength 0.71073
_diffrn_reflns_av_R_equivalents 0.1934
_diffrn_reflns_av_sigmaI/netI 0.1664
_diffrn_reflns_limit_h_max 18
_diffrn_reflns_limit_h_min -18
_diffrn_reflns_limit_k_max 13
_diffrn_reflns_limit_k_min -13
_diffrn_reflns_limit_l_max 15
_diffrn_reflns_limit_l_min -15
_diffrn_reflns_number 15891
_diffrn_reflns_theta_full 22.49
_diffrn_reflns_theta_max 22.49
_diffrn_reflns_theta_min 2.63
_diffrn_standards_decay_% 0.00
_exptl_absorpt_coefficient_mu 2.221
_exptl_absorpt_correction_T_max 1.000
_exptl_absorpt_correction_T_min 0.714
_exptl_absorpt_correction_type multi-scan
_exptl_crystal_colour Yellow
_exptl_crystal_density_diffrn 1.623
_exptl_crystal_density_method 'not measured'
_exptl_crystal_description Triangular
_exptl_crystal_F_000 1312
_exptl_crystal_size_max 0.19
_exptl_crystal_size_mid 0.10
_exptl_crystal_size_min 0.03
_refine_diff_density_max 0.898
_refine_diff_density_min -0.741
_refine_diff_density_rms 0.162
_refine_ls_extinction_method none
_refine_ls_goodness_of_fit_ref 0.895
_refine_ls_hydrogen_treatment noref
_refine_ls_matrix_type full
_refine_ls_number_parameters 336
_refine_ls_number_reflns 3507
_refine_ls_number_restraints 0
_refine_ls_restrained_S_all 0.895
_refine_ls_R_factor_all 0.1509
_refine_ls_R_factor_gt 0.0699
_refine_ls_shift/su_max 0.000
_refine_ls_shift/su_mean 0.000
_refine_ls_structure_factor_coef Fsqd
_refine_ls_weighting_details 'calc w=1/[\s^2^(Fo^2^)+(0.0977P)^2^+0.0000P] where P=(Fo^2^+2Fc^2^)/3'
_refine_ls_weighting_scheme calc
_refine_ls_wR_factor_gt 0.1630
_refine_ls_wR_factor_ref 0.1871
_reflns_number_gt 1875
_reflns_number_total 3507
_reflns_threshold_expression >2sigma(I)
_cod_data_source_file om7002865_si.cif
_cod_data_source_block k71c(12-polymorph2)
_cod_depositor_comments
;
The following automatic conversions were performed:

'_symmetry_cell_setting' value 'Monoclinic' changed to 'monoclinic'
according to /home/saulius/struct/CIF-dictionaries/cif_core.dic
dictionary named 'cif_core.dic' version 2.4.1 from 2010-06-29.

Automatic conversion script
Id: cif_fix_values 1715 2011-07-08 13:25:40Z adriana 
;
_cod_original_cell_volume 2683.8(14)
_cod_original_sg_symbol_H-M P2(1)/c
_cod_database_code 4073358

loop_
_symmetry_equiv_pos_as_xyz
'x, y, z'
'-x, y+1/2, -z+1/2'
'-x, -y, -z'
'x, -y-1/2, z-1/2'

loop_
_atom_site_label
_atom_site_type_symbol
_atom_site_fract_x
_atom_site_fract_y
_atom_site_fract_z
_atom_site_U_iso_or_equiv
_atom_site_adp_type
_atom_site_occupancy
_atom_site_symmetry_multiplicity
_atom_site_calc_flag
_atom_site_refinement_flags
Pd Pd 0.25840(7) 0.05646(8) -0.00076(8) 0.0335(4) Uani 1 1 d .
Br Br 0.36486(9) 0.22149(12) 0.05266(11) 0.0406(5) Uani 1 1 d .
O1 O 0.1071(6) -0.0415(7) 0.0068(7) 0.040(2) Uani 1 1 d .
O2 O 0.1790(8) -0.1641(9) -0.1682(10) 0.078(4) Uani 1 1 d .
O3 O 0.0559(8) -0.0623(10) -0.2011(9) 0.068(3) Uani 1 1 d .
O4 O -0.0317(7) 0.3174(8) 0.0530(8) 0.061(3) Uani 1 1 d .
O5 O 0.0938(7) 0.4042(10) 0.0949(9) 0.074(4) Uani 1 1 d .
N1 N 0.3637(7) -0.0521(9) 0.0729(9) 0.043(3) Uani 1 1 d .
N2 N 0.3042(7) 0.0201(8) -0.1189(9) 0.037(3) Uani 1 1 d .
C1 C 0.1448(9) 0.0167(11) 0.0977(11) 0.038(4) Uani 1 1 d .
C2 C 0.2220(8) 0.0675(10) 0.1114(10) 0.028(3) Uani 1 1 d .
C3 C 0.2654(9) 0.1254(11) 0.2070(11) 0.040(4) Uani 1 1 d .
H3 H 0.3182 0.1628 0.2212 0.048 Uiso 1 1 calc R
C4 C 0.2285(10) 0.1255(12) 0.2785(12) 0.050(4) Uani 1 1 d .
H4 H 0.2581 0.1598 0.3435 0.060 Uiso 1 1 calc R
C5 C 0.1512(9) 0.0774(12) 0.2566(12) 0.044(4) Uani 1 1 d .
H5 H 0.1251 0.0829 0.3041 0.053 Uiso 1 1 calc R
C6 C 0.1105(10) 0.0216(11) 0.1679(13) 0.048(4) Uani 1 1 d .
H6 H 0.0574 -0.0145 0.1548 0.057 Uiso 1 1 calc R
C7 C 0.1691(9) -0.0649(12) -0.0278(11) 0.044(4) Uani 1 1 d .
H7 H 0.2008 -0.1311 0.0108 0.053 Uiso 1 1 calc R
C8 C 0.1238(13) -0.0984(14) -0.1429(15) 0.059(5) Uani 1 1 d .
C9 C 0.1416(14) -0.1812(16) -0.2846(15) 0.092(7) Uani 1 1 d .
H9A H 0.0867 -0.2228 -0.3083 0.110 Uiso 1 1 calc R
H9B H 0.1306 -0.1099 -0.3210 0.110 Uiso 1 1 calc R
C10 C 0.2100(15) -0.2456(15) -0.303(2) 0.122(9) Uani 1 1 d .
H10A H 0.1886 -0.2644 -0.3766 0.184 Uiso 1 1 calc R
H10B H 0.2232 -0.3130 -0.2623 0.184 Uiso 1 1 calc R
H10C H 0.2625 -0.2010 -0.2836 0.184 Uiso 1 1 calc R
C11 C 0.1579(9) 0.1583(10) -0.0852(10) 0.037(4) Uani 1 1 d .
H11A H 0.1724 0.1956 -0.1378 0.045 Uiso 1 1 calc R
H11B H 0.1059 0.1128 -0.1219 0.045 Uiso 1 1 calc R
C12 C 0.1352(10) 0.2479(12) -0.0208(12) 0.055(5) Uani 1 1 d .
H12 H 0.1754 0.3048 0.0117 0.065 Uiso 1 1 calc R
C13 C 0.0609(9) 0.2450(11) -0.0114(10) 0.040(4) Uani 1 1 d .
H13 H 0.0196 0.1891 -0.0438 0.048 Uiso 1 1 calc R
C14 C 0.0436(12) 0.3308(13) 0.0506(12) 0.050(4) Uani 1 1 d .
C15 C -0.0544(11) 0.3982(12) 0.1126(13) 0.066(5) Uani 1 1 d .
H15A H -0.0898 0.3635 0.1441 0.098 Uiso 1 1 calc R
H15B H -0.0871 0.4579 0.0673 0.098 Uiso 1 1 calc R
H15C H -0.0015 0.4278 0.1666 0.098 Uiso 1 1 calc R
C16 C 0.3879(9) -0.0927(12) 0.1691(11) 0.046(4) Uani 1 1 d .
H16 H 0.3594 -0.0686 0.2105 0.055 Uiso 1 1 calc R
C17 C 0.4548(9) -0.1701(11) 0.2083(12) 0.045(4) Uani 1 1 d .
H17 H 0.4708 -0.1991 0.2755 0.054 Uiso 1 1 calc R
C18 C 0.4967(10) -0.2033(11) 0.1497(13) 0.048(4) Uani 1 1 d .
H18 H 0.5428 -0.2546 0.1763 0.058 Uiso 1 1 calc R
C19 C 0.4726(8) -0.1632(10) 0.0536(11) 0.035(3) Uani 1 1 d .
H19 H 0.5020 -0.1859 0.0127 0.041 Uiso 1 1 calc R
C20 C 0.4058(8) -0.0898(10) 0.0151(11) 0.035(4) Uani 1 1 d .
C21 C 0.3734(8) -0.0437(10) -0.0920(10) 0.033(3) Uani 1 1 d .
C22 C 0.4146(10) -0.0642(11) -0.1534(11) 0.047(4) Uani 1 1 d .
H22 H 0.4659 -0.1070 -0.1293 0.057 Uiso 1 1 calc R
C23 C 0.3799(11) -0.0205(11) -0.2554(12) 0.050(4) Uani 1 1 d .
H23 H 0.4052 -0.0365 -0.3023 0.060 Uiso 1 1 calc R
C24 C 0.3080(10) 0.0459(12) -0.2831(11) 0.046(4) Uani 1 1 d .
H24 H 0.2836 0.0788 -0.3493 0.055 Uiso 1 1 calc R
C25 C 0.2725(10) 0.0637(11) -0.2151(12) 0.050(4) Uani 1 1 d .
H25 H 0.2227 0.1091 -0.2356 0.060 Uiso 1 1 calc R
C1S C 0.308(4) -0.373(4) -0.024(3) 0.35(4) Uani 1 1 d .
C2S C 0.392(3) -0.400(4) -0.065(5) 0.33(4) Uani 1 1 d .
C3S C 0.482(3) -0.466(2) 0.032(3) 0.190(18) Uani 1 1 d .

loop_
_atom_site_aniso_label
_atom_site_aniso_U_11
_atom_site_aniso_U_22
_atom_site_aniso_U_33
_atom_site_aniso_U_23
_atom_site_aniso_U_13
_atom_site_aniso_U_12
Pd 0.0370(7) 0.0242(5) 0.0368(7) -0.0011(6) 0.0126(5) 0.0006(5)
Br 0.0403(9) 0.0332(8) 0.0467(9) -0.0064(8) 0.0162(7) -0.0041(7)
O1 0.039(6) 0.035(6) 0.048(6) -0.015(5) 0.021(5) -0.008(5)
O2 0.090(9) 0.053(7) 0.106(11) -0.031(7) 0.055(9) -0.018(7)
O3 0.064(8) 0.075(8) 0.060(8) 0.008(7) 0.019(7) -0.001(7)
O4 0.059(8) 0.058(7) 0.074(8) -0.024(6) 0.034(7) 0.004(6)
O5 0.058(8) 0.062(8) 0.086(9) -0.032(7) 0.015(7) 0.007(6)
N1 0.041(7) 0.041(7) 0.049(8) -0.010(7) 0.020(7) -0.007(6)
N2 0.040(7) 0.029(7) 0.047(8) 0.001(6) 0.023(6) 0.005(5)
C1 0.046(9) 0.027(8) 0.045(10) 0.000(7) 0.022(8) 0.001(7)
C2 0.032(8) 0.015(6) 0.041(8) 0.002(7) 0.018(7) 0.008(6)
C3 0.038(9) 0.032(8) 0.055(10) -0.007(8) 0.023(8) 0.000(7)
C4 0.057(11) 0.040(9) 0.049(10) -0.008(8) 0.018(9) 0.005(8)
C5 0.035(9) 0.054(10) 0.047(10) -0.006(9) 0.020(8) -0.001(8)
C6 0.042(9) 0.034(9) 0.065(12) -0.006(8) 0.020(9) -0.007(7)
C7 0.037(8) 0.032(8) 0.050(10) 0.004(8) 0.004(8) -0.010(7)
C8 0.064(13) 0.056(11) 0.063(13) -0.009(10) 0.031(11) -0.012(10)
C9 0.120(18) 0.073(14) 0.081(15) -0.042(12) 0.039(14) -0.042(13)
C10 0.14(2) 0.053(13) 0.23(3) -0.005(16) 0.13(2) -0.003(13)
C11 0.054(9) 0.018(7) 0.041(9) -0.010(7) 0.020(8) 0.011(7)
C12 0.048(10) 0.053(11) 0.067(12) -0.019(9) 0.028(9) -0.009(8)
C13 0.041(9) 0.040(9) 0.033(9) 0.005(7) 0.008(7) 0.013(7)
C14 0.076(13) 0.043(10) 0.034(10) 0.003(8) 0.025(10) 0.024(10)
C15 0.078(13) 0.048(10) 0.088(13) -0.024(10) 0.052(11) -0.003(9)
C16 0.033(9) 0.062(11) 0.035(10) 0.007(8) 0.006(7) -0.003(7)
C17 0.031(9) 0.039(9) 0.053(10) 0.011(8) 0.004(8) 0.004(7)
C18 0.043(10) 0.030(8) 0.066(12) 0.002(9) 0.015(9) 0.002(7)
C19 0.030(8) 0.028(8) 0.042(10) -0.009(8) 0.011(7) 0.003(7)
C20 0.028(8) 0.034(8) 0.049(10) 0.002(7) 0.022(7) -0.008(6)
C21 0.031(8) 0.025(7) 0.036(8) 0.014(7) 0.009(7) 0.001(7)
C22 0.069(11) 0.031(8) 0.050(10) -0.014(8) 0.032(9) -0.006(8)
C23 0.072(12) 0.036(9) 0.050(11) -0.013(8) 0.031(9) -0.002(8)
C24 0.060(10) 0.042(9) 0.041(9) -0.013(8) 0.027(8) -0.018(9)
C25 0.072(11) 0.029(8) 0.048(10) 0.002(8) 0.023(9) -0.002(8)
C1S 0.40(7) 0.24(5) 0.16(3) 0.05(3) -0.12(4) -0.23(5)
C2S 0.22(4) 0.31(6) 0.60(11) -0.37(7) 0.30(6) -0.20(4)
C3S 0.34(6) 0.08(2) 0.19(4) 0.01(2) 0.16(4) -0.05(3)

loop_
_atom_type_symbol
_atom_type_description
_atom_type_scat_dispersion_real
_atom_type_scat_dispersion_imag
_atom_type_scat_source
C C 0.0033 0.0016 'International Tables Vol C Tables 4.2.6.8 and 6.1.1.4'
H H 0.0000 0.0000 'International Tables Vol C Tables 4.2.6.8 and 6.1.1.4'
N N 0.0061 0.0033 'International Tables Vol C Tables 4.2.6.8 and 6.1.1.4'
O O 0.0106 0.0060 'International Tables Vol C Tables 4.2.6.8 and 6.1.1.4'
Br Br -0.2901 2.4595 'International Tables Vol C Tables 4.2.6.8 and 6.1.1.4'
Pd Pd -0.9988 1.0072 'International Tables Vol C Tables 4.2.6.8 and 6.1.1.4'

loop_
_geom_angle_atom_site_label_1
_geom_angle_atom_site_label_2
_geom_angle_atom_site_label_3
_geom_angle
_geom_angle_site_symmetry_1
C2 Pd C7 75.2(6) .
C2 Pd C11 88.5(5) .
C7 Pd C11 87.3(6) .
C2 Pd N1 97.0(5) .
C7 Pd N1 92.9(5) .
C11 Pd N1 174.4(5) .
C2 Pd N2 171.8(5) .
C7 Pd N2 100.3(5) .
C11 Pd N2 98.3(5) .
N1 Pd N2 76.1(4) .
C2 Pd Br 97.0(4) .
C7 Pd Br 172.0(4) .
C11 Pd Br 90.8(4) .
N1 Pd Br 89.7(3) .
N2 Pd Br 87.7(3) .
C7 O1 C1 108.5(10) .
C8 O2 C9 109.5(15) .
C14 O4 C15 115.3(12) .
C16 N1 C20 118.0(12) .
C16 N1 Pd 125.1(10) .
C20 N1 Pd 116.8(9) .
C21 N2 C25 117.3(12) .
C21 N2 Pd 116.8(9) .
C25 N2 Pd 125.7(10) .
C6 C1 O1 122.8(13) .
C6 C1 C2 123.0(14) .
O1 C1 C2 114.2(12) .
C1 C2 C3 116.1(12) .
C1 C2 Pd 116.9(10) .
C3 C2 Pd 127.0(10) .
C4 C3 C2 118.8(13) .
C5 C4 C3 120.8(15) .
C6 C5 C4 120.8(14) .
C1 C6 C5 120.4(14) .
O1 C7 C8 108.4(12) .
O1 C7 Pd 113.8(9) .
C8 C7 Pd 113.5(10) .
O3 C8 O2 126.5(17) .
O3 C8 C7 123.8(16) .
O2 C8 C7 109.3(16) .
C10 C9 O2 104.7(18) .
C12 C11 Pd 114.9(9) .
C13 C12 C11 120.9(14) .
C12 C13 C14 118.3(15) .
O5 C14 O4 124.3(14) .
O5 C14 C13 124.3(17) .
O4 C14 C13 111.4(16) .
N1 C16 C17 120.7(14) .
C18 C17 C16 119.7(15) .
C19 C18 C17 119.8(14) .
C18 C19 C20 120.1(14) .
C19 C20 N1 121.7(13) .
C19 C20 C21 123.4(13) .
N1 C20 C21 114.8(12) .
N2 C21 C22 123.6(13) .
N2 C21 C20 115.2(12) .
C22 C21 C20 121.2(13) .
C21 C22 C23 118.9(14) .
C24 C23 C22 117.2(14) .
C25 C24 C23 119.4(15) .
C24 C25 N2 123.5(15) .
C1S C2S C3S 112(4) .
C3S C3S C2S 102(4) 3_645

loop_
_geom_bond_atom_site_label_1
_geom_bond_atom_site_label_2
_geom_bond_distance
_geom_bond_site_symmetry_2
Pd C2 1.938(12) .
Pd C7 2.037(13) .
Pd C11 2.052(12) .
Pd N1 2.123(12) .
Pd N2 2.167(11) .
Pd Br 2.5993(18) .
O1 C7 1.361(16) .
O1 C1 1.382(16) .
O2 C8 1.387(19) .
O2 C9 1.53(2) .
O3 C8 1.193(19) .
O4 C14 1.301(19) .
O4 C15 1.450(16) .
O5 C14 1.218(18) .
N1 C16 1.352(17) .
N1 C20 1.372(16) .
N2 C21 1.326(15) .
N2 C25 1.358(17) .
C1 C6 1.348(19) .
C1 C2 1.387(18) .
C2 C3 1.440(18) .
C3 C4 1.396(19) .
C4 C5 1.350(19) .
C5 C6 1.349(19) .
C7 C8 1.55(2) .
C9 C10 1.51(2) .
C11 C12 1.571(18) .
C12 C13 1.320(18) .
C13 C14 1.473(19) .
C16 C17 1.402(18) .
C17 C18 1.360(19) .
C18 C19 1.349(19) .
C19 C20 1.368(17) .
C20 C21 1.502(18) .
C21 C22 1.348(18) .
C22 C23 1.43(2) .
C23 C24 1.38(2) .
C24 C25 1.350(19) .
C1S C2S 1.78(8) .
C2S C3S 1.78(7) .
C3S C3S 1.51(6) 3_645

loop_
_geom_torsion_atom_site_label_1
_geom_torsion_atom_site_label_2
_geom_torsion_atom_site_label_3
_geom_torsion_atom_site_label_4
_geom_torsion
_geom_torsion_site_symmetry_4
C2 Pd N1 C16 0.2(12) .
C7 Pd N1 C16 -75.2(12) .
C11 Pd N1 C16 -167(5) .
N2 Pd N1 C16 -175.1(12) .
Br Pd N1 C16 97.2(11) .
C2 Pd N1 C20 175.1(9) .
C7 Pd N1 C20 99.7(10) .
C11 Pd N1 C20 7(5) .
N2 Pd N1 C20 -0.2(9) .
Br Pd N1 C20 -87.9(9) .
C2 Pd N2 C21 -37(4) .
C7 Pd N2 C21 -93.2(10) .
C11 Pd N2 C21 178.0(9) .
N1 Pd N2 C21 -2.8(9) .
Br Pd N2 C21 87.5(9) .
C2 Pd N2 C25 148(3) .
C7 Pd N2 C25 92.3(11) .
C11 Pd N2 C25 3.5(12) .
N1 Pd N2 C25 -177.2(12) .
Br Pd N2 C25 -87.0(11) .
C7 O1 C1 C6 -157.7(13) .
C7 O1 C1 C2 20.8(15) .
C6 C1 C2 C3 1(2) .
O1 C1 C2 C3 -177.5(10) .
C6 C1 C2 Pd -177.4(11) .
O1 C1 C2 Pd 4.0(15) .
C7 Pd C2 C1 -18.0(10) .
C11 Pd C2 C1 69.6(10) .
N1 Pd C2 C1 -109.2(10) .
N2 Pd C2 C1 -75(4) .
Br Pd C2 C1 160.3(9) .
C7 Pd C2 C3 163.8(12) .
C11 Pd C2 C3 -108.6(11) .
N1 Pd C2 C3 72.6(11) .
N2 Pd C2 C3 106(3) .
Br Pd C2 C3 -17.9(11) .
C1 C2 C3 C4 0.8(19) .
Pd C2 C3 C4 179.0(10) .
C2 C3 C4 C5 -4(2) .
C3 C4 C5 C6 5(2) .
O1 C1 C6 C5 178.3(13) .
C2 C1 C6 C5 0(2) .
C4 C5 C6 C1 -3(2) .
C1 O1 C7 C8 -163.4(11) .
C1 O1 C7 Pd -36.1(13) .
C2 Pd C7 O1 30.4(9) .
C11 Pd C7 O1 -58.7(10) .
N1 Pd C7 O1 126.9(10) .
N2 Pd C7 O1 -156.7(9) .
Br Pd C7 O1 18(4) .
C2 Pd C7 C8 155.0(13) .
C11 Pd C7 C8 65.9(12) .
N1 Pd C7 C8 -108.5(12) .
N2 Pd C7 C8 -32.1(12) .
Br Pd C7 C8 143(2) .
C9 O2 C8 O3 2(2) .
C9 O2 C8 C7 -170.4(12) .
O1 C7 C8 O3 32(2) .
Pd C7 C8 O3 -95.6(18) .
O1 C7 C8 O2 -155.3(12) .
Pd C7 C8 O2 77.3(14) .
C8 O2 C9 C10 175.6(13) .
C2 Pd C11 C12 33.7(11) .
C7 Pd C11 C12 108.9(11) .
N1 Pd C11 C12 -159(4) .
N2 Pd C11 C12 -151.1(10) .
Br Pd C11 C12 -63.3(10) .
Pd C11 C12 C13 -113.2(14) .
C11 C12 C13 C14 179.5(12) .
C15 O4 C14 O5 1(2) .
C15 O4 C14 C13 179.9(12) .
C12 C13 C14 O5 -1(2) .
C12 C13 C14 O4 -180.0(13) .
C20 N1 C16 C17 0.7(19) .
Pd N1 C16 C17 175.5(9) .
N1 C16 C17 C18 1(2) .
C16 C17 C18 C19 -1(2) .
C17 C18 C19 C20 0(2) .
C18 C19 C20 N1 2.3(19) .
C18 C19 C20 C21 -178.2(12) .
C16 N1 C20 C19 -2.4(19) .
Pd N1 C20 C19 -177.6(9) .
C16 N1 C20 C21 178.1(11) .
Pd N1 C20 C21 2.8(14) .
C25 N2 C21 C22 2(2) .
Pd N2 C21 C22 -172.8(10) .
C25 N2 C21 C20 180.0(11) .
Pd N2 C21 C20 5.1(14) .
C19 C20 C21 N2 175.3(12) .
N1 C20 C21 N2 -5.2(16) .
C19 C20 C21 C22 -7(2) .
N1 C20 C21 C22 172.8(12) .
N2 C21 C22 C23 -4(2) .
C20 C21 C22 C23 178.5(12) .
C21 C22 C23 C24 4(2) .
C22 C23 C24 C25 -2(2) .
C23 C24 C25 N2 1(2) .
C21 N2 C25 C24 0(2) .
Pd N2 C25 C24 174.0(10) .
C1S C2S C3S C3S 150(3) 3_645
